data_7221192
loop_
_publ_author_name
'Brechtel, E.'
'Cordier, G.'
'Schaefer, H.'

_publ_section_title
;
 Zur Darstellung und Kristallstruktur des Sr Zn Sb2
;
_journal_name_full
;
Zeitschrift fuer Naturforschung, Teil B. Anorganische Chemie, Organische 
Chemie (33,1978-41,1986)
;
_journal_page_first 251
_journal_page_last 255
_journal_volume 34
_journal_year 1979
_chemical_formula_sum 'Sb2 Sr Zn'
_chemical_name_systematic 'Sr Zn Sb2'
_space_group_IT_number 62
_symmetry_space_group_name_Hall '-P 2ac 2n'
_symmetry_space_group_name_H-M 'P n m a'
_cell_angle_alpha 90
_cell_angle_beta 90
_cell_angle_gamma 90
_cell_formula_units_Z 4
_cell_length_a 23.05
_cell_length_b 4.37
_cell_length_c 4.46
_cell_volume 449.249
_citation_journal_id_ASTM ZNBAD2
_cod_data_source_file Brechtel_ZNBAD2_1979_131.cif
_cod_data_source_block Sb2Sr1Zn1
_cod_original_cell_volume 449.2491
_cod_original_formula_sum 'Sb2 Sr1 Zn1'
_cod_database_code 7221192

loop_
_symmetry_equiv_pos_as_xyz
x,y,z
-x+1/2,-y,z+1/2
x+1/2,-y+1/2,-z+1/2
-x,y+1/2,-z
-x,-y,-z
x-1/2,y,-z-1/2
-x-1/2,y-1/2,z-1/2
x,-y-1/2,z

loop_
_atom_site_label
_atom_site_type_symbol
_atom_site_fract_x
_atom_site_fract_y
_atom_site_fract_z
_atom_site_occupancy
_atom_site_U_iso_or_equiv
Sb2 Sb 0.3229 0.25 0.725 1 0.0
Sb1 Sb 0.001 0.25 0.219 1 0.0
Sr1 Sr 0.1156 0.25 0.7251 1 0.0
Zn1 Zn 0.2501 0.25 0.2247 1 0.0
